data_7109250
loop_
_publ_author_name
'Swee Ling Lam'
'Xiaoqian Liu'
'Fangli Zhao'
'Chi-Lik Ken Lee'
'Wei Lek Kwan'

_publ_section_title
;
 Manipulating open-circuit voltage in an organic photovoltaic device via a
 phenylalkyl side chain
;
_journal_name_full Chem.Commun.
_journal_page_first 4543
_journal_paper_doi 10.1039/c3cc40403j
_journal_volume 49
_journal_year 2013
_chemical_formula_sum 'C56 H48 N6 O2'
_chemical_formula_weight 837.00
_chemical_name_systematic
;
?
;
_space_group_IT_number 2
_symmetry_cell_setting triclinic
_symmetry_space_group_name_Hall '-P 1'
_symmetry_space_group_name_H-M 'P -1'
_atom_sites_solution_hydrogens geom
_atom_sites_solution_primary direct
_atom_sites_solution_secondary difmap
_audit_creation_method SHELXL-97
_cell_angle_alpha 104.475(15)
_cell_angle_beta 94.514(17)
_cell_angle_gamma 104.237(16)
_cell_formula_units_Z 1
_cell_length_a 10.125(9)
_cell_length_b 10.347(9)
_cell_length_c 11.204(9)
_cell_measurement_reflns_used 419
_cell_measurement_temperature 100(2)
_cell_measurement_theta_max 21.58
_cell_measurement_theta_min 2.54
_cell_volume 1089.2(16)
_computing_cell_refinement 'Bruker SMART'
_computing_data_collection 'Bruker SMART'
_computing_data_reduction 'Bruker SAINT'
_computing_molecular_graphics 'Bruker SHELXTL'
_computing_publication_material 'Bruker SHELXTL'
_computing_structure_refinement 'SHELXL-97 (Sheldrick, 1997)'
_computing_structure_solution 'SHELXS-97 (Sheldrick, 1990)'
_diffrn_ambient_temperature 100(2)
_diffrn_measured_fraction_theta_full 0.964
_diffrn_measured_fraction_theta_max 0.964
_diffrn_measurement_device_type 'CCD area detector'
_diffrn_measurement_method 'phi and omega scans'
_diffrn_radiation_monochromator graphite
_diffrn_radiation_source 'fine-focus sealed tube'
_diffrn_radiation_type MoK\a
_diffrn_radiation_wavelength 0.71073
_diffrn_reflns_av_R_equivalents 0.0729
_diffrn_reflns_av_sigmaI/netI 0.1978
_diffrn_reflns_limit_h_max 13
_diffrn_reflns_limit_h_min -12
_diffrn_reflns_limit_k_max 13
_diffrn_reflns_limit_k_min -13
_diffrn_reflns_limit_l_max 14
_diffrn_reflns_limit_l_min -14
_diffrn_reflns_number 6416
_diffrn_reflns_theta_full 27.50
_diffrn_reflns_theta_max 27.50
_diffrn_reflns_theta_min 2.11
_exptl_absorpt_coefficient_mu 0.079
_exptl_absorpt_correction_T_max 0.9961
_exptl_absorpt_correction_T_min 0.9610
_exptl_absorpt_correction_type multi-scan
_exptl_absorpt_process_details 'Sadabs, (Sheldrick 2001)'
_exptl_crystal_colour Yellow
_exptl_crystal_density_diffrn 1.276
_exptl_crystal_density_meas ?
_exptl_crystal_density_method 'not measured'
_exptl_crystal_description Rod
_exptl_crystal_F_000 442
_exptl_crystal_size_max 0.51
_exptl_crystal_size_mid 0.10
_exptl_crystal_size_min 0.05
_refine_diff_density_max 0.630
_refine_diff_density_min -0.554
_refine_diff_density_rms 0.118
_refine_ls_extinction_coef 0.036(10)
_refine_ls_extinction_expression Fc^*^=kFc[1+0.001xFc^2^\l^3^/sin(2\q)]^-1/4^
_refine_ls_extinction_method SHELXL
_refine_ls_goodness_of_fit_ref 1.020
_refine_ls_hydrogen_treatment constr
_refine_ls_matrix_type full
_refine_ls_number_parameters 290
_refine_ls_number_reflns 4817
_refine_ls_number_restraints 192
_refine_ls_restrained_S_all 1.041
_refine_ls_R_factor_all 0.2305
_refine_ls_R_factor_gt 0.1413
_refine_ls_shift/su_max 0.000
_refine_ls_shift/su_mean 0.000
_refine_ls_structure_factor_coef Fsqd
_refine_ls_weighting_details 'calc w=1/[\s^2^(Fo^2^)+(0.1852P)^2^+0.7391P] where P=(Fo^2^+2Fc^2^)/3'
_refine_ls_weighting_scheme calc
_refine_ls_wR_factor_gt 0.3114
_refine_ls_wR_factor_ref 0.3628
_reflns_number_gt 2435
_reflns_number_total 4817
_reflns_threshold_expression >2sigma(I)
_cod_data_source_file c3cc40403j.txt
_cod_data_source_block c499
_cod_depositor_comments
;
The following automatic conversions were performed:

'_exptl_crystal_density_meas' value 'Not measured' was changed to '?'
- the value is perceived as not measured.

Automatic conversion script
Id: cif_fix_values 3008 2015-01-20 13:52:24Z robertas 
;
_cod_original_sg_symbol_H-M P-1
_cod_database_code 7109250

loop_
_symmetry_equiv_pos_as_xyz
'x, y, z'
'-x, -y, -z'

loop_
_atom_site_label
_atom_site_type_symbol
_atom_site_fract_x
_atom_site_fract_y
_atom_site_fract_z
_atom_site_U_iso_or_equiv
_atom_site_adp_type
_atom_site_occupancy
_atom_site_symmetry_multiplicity
_atom_site_calc_flag
_atom_site_refinement_flags
O1 O 1.0609(4) 0.7124(4) 0.9676(4) 0.0173(9) Uani 1 1 d U
N1 N 0.6436(5) 0.3902(4) 0.9130(4) 0.0129(10) Uani 1 1 d U
N2 N 0.3036(5) 0.3770(5) 0.7804(4) 0.0156(11) Uani 1 1 d U
N3 N 0.1760(5) 0.2855(5) 0.7461(4) 0.0180(11) Uani 1 1 d U
C1 C 1.0291(6) 0.5958(5) 0.9854(5) 0.0114(11) Uani 1 1 d U
C2 C 0.8973(6) 0.4918(5) 0.9698(5) 0.0113(11) Uani 1 1 d U
C3 C 0.7659(6) 0.4925(5) 0.9249(5) 0.0103(11) Uani 1 1 d U
C4 C 0.7319(6) 0.5937(6) 0.8747(5) 0.0138(12) Uani 1 1 d U
H4 H 0.7949 0.6764 0.8699 0.017 Uiso 1 1 calc R
C5 C 0.5930(6) 0.5537(6) 0.8337(5) 0.0149(12) Uani 1 1 d U
H5 H 0.5429 0.6032 0.7958 0.018 Uiso 1 1 calc R
C6 C 0.5383(6) 0.4259(5) 0.8582(5) 0.0127(12) Uani 1 1 d U
C7 C 0.4015(6) 0.3366(6) 0.8271(5) 0.0174(12) Uani 1 1 d U
H7 H 0.3824 0.2473 0.8408 0.021 Uiso 1 1 calc R
C8 C 0.6299(6) 0.2600(5) 0.9467(5) 0.0147(12) Uani 1 1 d U
H8A H 0.5423 0.2352 0.9800 0.018 Uiso 1 1 calc R
H8B H 0.7067 0.2720 1.0125 0.018 Uiso 1 1 calc R
C9 C 0.6319(6) 0.1446(6) 0.8338(5) 0.0190(13) Uani 1 1 d U
H9A H 0.7242 0.1650 0.8076 0.023 Uiso 1 1 calc R
H9B H 0.5640 0.1429 0.7644 0.023 Uiso 1 1 calc R
C10 C 0.5989(7) 0.0005(6) 0.8566(6) 0.0227(14) Uani 1 1 d U
H10A H 0.6593 0.0043 0.9321 0.027 Uiso 1 1 calc R
H10B H 0.5022 -0.0260 0.8717 0.027 Uiso 1 1 calc R
C11 C 0.6191(6) -0.1064(6) 0.7487(5) 0.0189(13) Uani 1 1 d U
C12 C 0.7497(7) -0.1175(6) 0.7287(6) 0.0243(14) Uani 1 1 d U
H12 H 0.8268 -0.0578 0.7875 0.029 Uiso 1 1 calc R
C13 C 0.7720(7) -0.2114(6) 0.6274(6) 0.0237(14) Uani 1 1 d U
H13 H 0.8627 -0.2177 0.6174 0.028 Uiso 1 1 calc R
C14 C 0.6621(7) -0.2957(7) 0.5410(6) 0.0279(15) Uani 1 1 d U
H14 H 0.6760 -0.3599 0.4694 0.033 Uiso 1 1 calc R
C15 C 0.5310(8) -0.2870(8) 0.5582(7) 0.0408(19) Uani 1 1 d U
H15 H 0.4546 -0.3458 0.4983 0.049 Uiso 1 1 calc R
C16 C 0.5098(8) -0.1945(7) 0.6607(6) 0.0324(16) Uani 1 1 d U
H16 H 0.4185 -0.1908 0.6716 0.039 Uiso 1 1 calc R
C17 C 0.1558(6) 0.1456(6) 0.7562(5) 0.0180(13) Uani 1 1 d U
C18 C 0.1811(7) 0.0481(6) 0.6586(6) 0.0224(14) Uani 1 1 d U
H18 H 0.2033 0.0704 0.5840 0.027 Uiso 1 1 calc R
C19 C 0.1731(7) -0.0843(6) 0.6718(6) 0.0244(14) Uani 1 1 d U
H19 H 0.1881 -0.1538 0.6051 0.029 Uiso 1 1 calc R
C20 C 0.1436(6) -0.1139(6) 0.7816(5) 0.0199(13) Uani 1 1 d U
H20 H 0.1422 -0.2025 0.7920 0.024 Uiso 1 1 calc R
C21 C 0.1163(6) -0.0158(6) 0.8756(5) 0.0165(12) Uani 1 1 d U
H21 H 0.0937 -0.0378 0.9502 0.020 Uiso 1 1 calc R
C22 C 0.1210(6) 0.1141(6) 0.8637(5) 0.0159(12) Uani 1 1 d U
H22 H 0.1004 0.1814 0.9289 0.019 Uiso 1 1 calc R
C23 C 0.0679(6) 0.3321(6) 0.7016(5) 0.0166(12) Uani 1 1 d U
C24 C -0.0649(6) 0.2455(6) 0.6679(5) 0.0185(13) Uani 1 1 d U
H24 H -0.0829 0.1526 0.6730 0.022 Uiso 1 1 calc R
C25 C -0.1711(7) 0.2923(6) 0.6272(5) 0.0223(14) Uani 1 1 d U
H25 H -0.2619 0.2316 0.6056 0.027 Uiso 1 1 calc R
C26 C -0.1482(7) 0.4246(7) 0.6172(6) 0.0266(15) Uani 1 1 d U
H26 H -0.2221 0.4568 0.5897 0.032 Uiso 1 1 calc R
C27 C -0.0170(7) 0.5096(7) 0.6474(6) 0.0276(15) Uani 1 1 d U
H27 H 0.0001 0.6013 0.6394 0.033 Uiso 1 1 calc R
C28 C 0.0919(7) 0.4659(6) 0.6895(6) 0.0243(14) Uani 1 1 d U
H28 H 0.1825 0.5270 0.7100 0.029 Uiso 1 1 calc R

loop_
_atom_site_aniso_label
_atom_site_aniso_U_11
_atom_site_aniso_U_22
_atom_site_aniso_U_33
_atom_site_aniso_U_23
_atom_site_aniso_U_13
_atom_site_aniso_U_12
O1 0.0187(17) 0.0079(15) 0.0245(16) 0.0075(13) -0.0004(13) 0.0007(13)
N1 0.0138(18) 0.0068(17) 0.0167(17) 0.0042(14) -0.0018(14) 0.0010(14)
N2 0.0143(18) 0.0116(17) 0.0189(17) 0.0061(14) -0.0023(14) -0.0007(14)
N3 0.0178(19) 0.0121(18) 0.0227(18) 0.0078(14) -0.0018(15) 0.0001(14)
C1 0.0125(19) 0.0051(18) 0.0151(18) 0.0025(14) -0.0002(15) 0.0007(14)
C2 0.0118(19) 0.0075(18) 0.0126(18) 0.0040(15) -0.0018(15) -0.0013(15)
C3 0.0114(19) 0.0056(18) 0.0120(18) 0.0028(14) -0.0032(15) -0.0002(14)
C4 0.015(2) 0.0089(18) 0.0163(18) 0.0043(15) -0.0002(15) 0.0010(15)
C5 0.016(2) 0.0088(18) 0.0198(19) 0.0055(15) -0.0011(15) 0.0030(15)
C6 0.0141(19) 0.0084(18) 0.0159(18) 0.0056(15) -0.0013(15) 0.0024(15)
C7 0.018(2) 0.0133(19) 0.0209(19) 0.0082(15) 0.0004(15) 0.0017(15)
C8 0.016(2) 0.0118(19) 0.0168(18) 0.0081(15) -0.0013(15) 0.0012(15)
C9 0.019(2) 0.015(2) 0.022(2) 0.0076(16) 0.0023(16) 0.0009(15)
C10 0.023(2) 0.018(2) 0.027(2) 0.0083(16) 0.0017(16) 0.0047(16)
C11 0.020(2) 0.0143(19) 0.0227(19) 0.0078(16) 0.0005(16) 0.0035(15)
C12 0.023(2) 0.021(2) 0.029(2) 0.0090(16) 0.0001(16) 0.0047(16)
C13 0.025(2) 0.019(2) 0.028(2) 0.0080(16) 0.0027(16) 0.0068(16)
C14 0.030(2) 0.024(2) 0.030(2) 0.0075(17) 0.0019(17) 0.0089(17)
C15 0.041(3) 0.037(2) 0.043(2) 0.0108(18) 0.0004(18) 0.0111(18)
C16 0.030(2) 0.029(2) 0.037(2) 0.0065(17) 0.0009(17) 0.0098(17)
C17 0.017(2) 0.0142(19) 0.0208(19) 0.0054(16) -0.0015(16) 0.0020(15)
C18 0.024(2) 0.019(2) 0.023(2) 0.0077(16) 0.0028(16) 0.0025(16)
C19 0.027(2) 0.020(2) 0.026(2) 0.0068(16) 0.0028(16) 0.0057(16)
C20 0.021(2) 0.015(2) 0.023(2) 0.0070(16) 0.0002(16) 0.0028(16)
C21 0.016(2) 0.0140(19) 0.0187(19) 0.0069(15) 0.0009(15) 0.0011(15)
C22 0.016(2) 0.0124(19) 0.0182(19) 0.0047(15) 0.0003(15) 0.0015(15)
C23 0.018(2) 0.0133(19) 0.0189(19) 0.0067(15) 0.0004(15) 0.0035(15)
C24 0.020(2) 0.016(2) 0.0198(19) 0.0081(16) 0.0009(16) 0.0025(15)
C25 0.021(2) 0.021(2) 0.024(2) 0.0059(16) 0.0025(16) 0.0056(16)
C26 0.027(2) 0.025(2) 0.027(2) 0.0082(17) -0.0018(16) 0.0070(17)
C27 0.029(2) 0.024(2) 0.030(2) 0.0079(17) -0.0017(17) 0.0096(17)
C28 0.025(2) 0.022(2) 0.026(2) 0.0069(16) -0.0009(16) 0.0072(16)

loop_
_atom_type_symbol
_atom_type_description
_atom_type_scat_dispersion_real
_atom_type_scat_dispersion_imag
_atom_type_scat_source
C C 0.0033 0.0016 'International Tables Vol C Tables 4.2.6.8 and 6.1.1.4'
H H 0.0000 0.0000 'International Tables Vol C Tables 4.2.6.8 and 6.1.1.4'
N N 0.0061 0.0033 'International Tables Vol C Tables 4.2.6.8 and 6.1.1.4'
O O 0.0106 0.0060 'International Tables Vol C Tables 4.2.6.8 and 6.1.1.4'

loop_
_geom_angle_atom_site_label_1
_geom_angle_atom_site_label_2
_geom_angle_atom_site_label_3
_geom_angle
_geom_angle_site_symmetry_1
_geom_angle_site_symmetry_3
C6 N1 C3 109.2(4) . .
C6 N1 C8 124.8(5) . .
C3 N1 C8 125.8(5) . .
C7 N2 N3 117.9(5) . .
N2 N3 C23 117.8(4) . .
N2 N3 C17 119.8(5) . .
C23 N3 C17 122.4(5) . .
O1 C1 C2 136.0(5) . 2_767
O1 C1 C2 132.8(5) . .
C2 C1 C2 91.3(4) 2_767 .
C3 C2 C1 141.3(5) . 2_767
C3 C2 C1 129.9(5) . .
C1 C2 C1 88.7(4) 2_767 .
C2 C3 N1 127.2(5) . .
C2 C3 C4 126.3(5) . .
N1 C3 C4 106.4(5) . .
C5 C4 C3 108.9(5) . .
C4 C5 C6 107.4(5) . .
N1 C6 C5 108.1(5) . .
N1 C6 C7 121.9(5) . .
C5 C6 C7 129.8(5) . .
N2 C7 C6 119.9(5) . .
N1 C8 C9 110.2(4) . .
C8 C9 C10 113.6(4) . .
C11 C10 C9 111.6(5) . .
C16 C11 C12 117.0(6) . .
C16 C11 C10 121.7(6) . .
C12 C11 C10 121.2(6) . .
C13 C12 C11 122.5(6) . .
C14 C13 C12 119.2(6) . .
C13 C14 C15 119.7(7) . .
C16 C15 C14 120.7(8) . .
C15 C16 C11 120.9(7) . .
C22 C17 C18 121.4(5) . .
C22 C17 N3 120.4(5) . .
C18 C17 N3 118.1(5) . .
C17 C18 C19 118.5(5) . .
C20 C19 C18 120.0(6) . .
C21 C20 C19 120.0(5) . .
C20 C21 C22 120.9(5) . .
C21 C22 C17 119.1(5) . .
C24 C23 C28 118.3(6) . .
C24 C23 N3 120.8(5) . .
C28 C23 N3 120.8(6) . .
C25 C24 C23 120.7(5) . .
C26 C25 C24 121.0(6) . .
C27 C26 C25 118.6(7) . .
C26 C27 C28 121.7(6) . .
C27 C28 C23 119.5(6) . .

loop_
_geom_bond_atom_site_label_1
_geom_bond_atom_site_label_2
_geom_bond_distance
_geom_bond_site_symmetry_2
O1 C1 1.240(6) .
N1 C6 1.362(7) .
N1 C3 1.390(7) .
N1 C8 1.465(7) .
N2 C7 1.291(7) .
N2 N3 1.360(7) .
N3 C23 1.404(8) .
N3 C17 1.446(7) .
C1 C2 1.459(7) 2_767
C1 C2 1.460(7) .
C2 C3 1.388(8) .
C2 C1 1.459(7) 2_767
C3 C4 1.404(7) .
C4 C5 1.370(8) .
C5 C6 1.405(7) .
C6 C7 1.424(8) .
C8 C9 1.512(8) .
C9 C10 1.535(8) .
C10 C11 1.486(8) .
C11 C16 1.383(9) .
C11 C12 1.386(9) .
C12 C13 1.371(8) .
C13 C14 1.367(9) .
C14 C15 1.377(10) .
C15 C16 1.368(9) .
C17 C22 1.374(7) .
C17 C18 1.377(8) .
C18 C19 1.398(8) .
C19 C20 1.378(8) .
C20 C21 1.365(8) .
C21 C22 1.374(8) .
C23 C24 1.383(8) .
C23 C28 1.388(8) .
C24 C25 1.374(9) .
C25 C26 1.366(9) .
C26 C27 1.363(9) .
C27 C28 1.384(9) .
